data_4073219
loop_
_publ_author_name
'Evans, William J.'
'Montalvo, Elizabeth'
'Foster, Samuel E.'
'Harada, Kimberly A.'
'Ziller, Joseph W.'

_publ_section_title
;
 Reactivity of (C5Me5)2Sm(THF)2with Nitriles:&#x00A0; C&#x2212;C Bond
 Cleavage To Form Cyanide Complexes
;
_journal_issue 11
_journal_name_full Organometallics
_journal_page_first 2904
_journal_paper_doi 10.1021/om070176a
_journal_volume 26
_journal_year 2007
_chemical_formula_moiety '[(C5Me5)2Sm(NCCMe3)]2(-O)'
_chemical_formula_sum 'C56 H84 N2 O Sm2'
_chemical_formula_weight 1101.95
_chemical_name_systematic
; 
 ? 
;
_space_group_IT_number 14
_symmetry_cell_setting monoclinic
_symmetry_space_group_name_Hall '-P 2ybc'
_symmetry_space_group_name_H-M 'P 1 21/c 1'
_atom_sites_solution_hydrogens geom
_atom_sites_solution_primary direct
_atom_sites_solution_secondary difmap
_audit_creation_method SHELXTL
_cell_angle_alpha 90.00
_cell_angle_beta 102.477(4)
_cell_angle_gamma 90.00
_cell_formula_units_Z 4
_cell_length_a 15.335(4)
_cell_length_b 13.726(3)
_cell_length_c 26.895(7)
_cell_measurement_temperature 163(2)
_cell_volume 5527(2)
_computing_cell_refinement 'Bruker SMART/SAINT'
_computing_data_collection 'Bruker SMART'
_computing_data_reduction 'Bruker SAINT'
_computing_molecular_graphics 'Bruker SHELXTL'
_computing_publication_material 'Bruker SHELXTL'
_computing_structure_refinement 'Bruker SHELXTL'
_computing_structure_solution 'Bruker SHELXTL'
_diffrn_ambient_temperature 163(2)
_diffrn_measured_fraction_theta_full 0.997
_diffrn_measured_fraction_theta_max 0.997
_diffrn_measurement_device_type 'CCD area detector'
_diffrn_measurement_method 'phi and omega scans'
_diffrn_radiation_monochromator graphite
_diffrn_radiation_source 'normal-focus sealed tube'
_diffrn_radiation_type MoK\a
_diffrn_radiation_wavelength 0.71073
_diffrn_reflns_av_R_equivalents 0.0330
_diffrn_reflns_av_sigmaI/netI 0.0271
_diffrn_reflns_limit_h_max 20
_diffrn_reflns_limit_h_min -20
_diffrn_reflns_limit_k_max 17
_diffrn_reflns_limit_k_min -18
_diffrn_reflns_limit_l_max 35
_diffrn_reflns_limit_l_min -35
_diffrn_reflns_number 58294
_diffrn_reflns_theta_full 27.88
_diffrn_reflns_theta_max 27.88
_diffrn_reflns_theta_min 1.36
_diffrn_standards_decay_% '< 1.0'
_diffrn_standards_interval_count 'initial 50 frames recollected'
_diffrn_standards_number '50 frames'
_exptl_absorpt_coefficient_mu 2.140
_exptl_absorpt_correction_T_max 0.6742
_exptl_absorpt_correction_T_min 0.5386
_exptl_absorpt_correction_type multi-scan
_exptl_absorpt_process_details 'Bruker SADABS'
_exptl_crystal_colour yellow
_exptl_crystal_density_diffrn 1.324
_exptl_crystal_density_meas ?
_exptl_crystal_density_method 'not measured'
_exptl_crystal_description prism
_exptl_crystal_F_000 2264
_exptl_crystal_size_max 0.33
_exptl_crystal_size_mid 0.23
_exptl_crystal_size_min 0.20
_refine_diff_density_max 1.572
_refine_diff_density_min -1.335
_refine_diff_density_rms 0.116
_refine_ls_extinction_method none
_refine_ls_goodness_of_fit_ref 1.082
_refine_ls_hydrogen_treatment constr
_refine_ls_matrix_type full
_refine_ls_number_parameters 510
_refine_ls_number_reflns 13136
_refine_ls_number_restraints 0
_refine_ls_restrained_S_all 1.082
_refine_ls_R_factor_all 0.0456
_refine_ls_R_factor_gt 0.0345
_refine_ls_shift/su_max 5.552
_refine_ls_shift/su_mean 0.057
_refine_ls_structure_factor_coef Fsqd
_refine_ls_weighting_details 'calc w=1/[\s^2^(Fo^2^)+(0.0429P)^2^+13.5725P] where P=(Fo^2^+2Fc^2^)/3'
_refine_ls_weighting_scheme calc
_refine_ls_wR_factor_gt 0.0870
_refine_ls_wR_factor_ref 0.0942
_reflns_number_gt 11071
_reflns_number_total 13136
_reflns_threshold_expression >2sigma(I)
_cod_data_source_file om070176a-file001.cif
_cod_data_source_block em4
_cod_depositor_comments
;
The following automatic conversions were performed:

'_symmetry_cell_setting' value 'Monoclinic' changed to 'monoclinic'
according to /home/saulius/struct/CIF-dictionaries/cif_core.dic
dictionary named 'cif_core.dic' version 2.4.1 from 2010-06-29.

Automatic conversion script
Id: cif_fix_values 1715 2011-07-08 13:25:40Z adriana 

The following automatic conversions were performed:

'_exptl_crystal_density_meas' value 'n/a' was changed to '?' - the
value is perceived as not measured.

Automatic conversion script
Id: cif_fix_values 3008 2015-01-20 13:52:24Z robertas 
;
_cod_original_sg_symbol_H-M P2(1)/c
_cod_database_code 4073219

loop_
_symmetry_equiv_pos_as_xyz
'x, y, z'
'-x, y+1/2, -z+1/2'
'-x, -y, -z'
'x, -y-1/2, z-1/2'

loop_
_atom_site_label
_atom_site_type_symbol
_atom_site_fract_x
_atom_site_fract_y
_atom_site_fract_z
_atom_site_U_iso_or_equiv
_atom_site_adp_type
_atom_site_occupancy
_atom_site_symmetry_multiplicity
_atom_site_calc_flag
_atom_site_refinement_flags
_atom_site_disorder_assembly
_atom_site_disorder_group
Sm1 Sm 0.131392(12) 0.797189(13) 0.168385(7) 0.02167(5) Uani 1 1 d . . .
Sm2 Sm 0.318072(11) 0.623505(13) 0.114621(6) 0.02082(5) Uani 1 1 d . . .
O1 O 0.22491(16) 0.70404(18) 0.14505(9) 0.0238(5) Uani 1 1 d . . .
N1 N 0.1941(2) 0.9609(2) 0.14880(14) 0.0360(8) Uani 1 1 d . A .
N2 N 0.2462(2) 0.6472(2) 0.02149(12) 0.0301(7) Uani 1 1 d . . .
C1 C 0.1565(3) 0.7196(3) 0.26600(14) 0.0312(8) Uani 1 1 d . . .
C2 C 0.0873(3) 0.7881(3) 0.26353(15) 0.0343(9) Uani 1 1 d . . .
C3 C 0.1254(3) 0.8822(3) 0.26131(15) 0.0337(9) Uani 1 1 d . . .
C4 C 0.2170(3) 0.8708(3) 0.26259(14) 0.0311(8) Uani 1 1 d . . .
C5 C 0.2372(3) 0.7698(3) 0.26626(14) 0.0305(8) Uani 1 1 d . . .
C6 C 0.1476(3) 0.6119(3) 0.27461(17) 0.0413(10) Uani 1 1 d . . .
H6A H 0.1518 0.5996 0.3109 0.062 Uiso 1 1 calc R . .
H6B H 0.1956 0.5769 0.2633 0.062 Uiso 1 1 calc R . .
H6C H 0.0896 0.5891 0.2552 0.062 Uiso 1 1 calc R . .
C7 C -0.0036(3) 0.7627(4) 0.27181(19) 0.0464(11) Uani 1 1 d . . .
H7A H -0.0334 0.7185 0.2448 0.070 Uiso 1 1 calc R . .
H7B H -0.0391 0.8223 0.2711 0.070 Uiso 1 1 calc R . .
H7C H 0.0022 0.7308 0.3050 0.070 Uiso 1 1 calc R . .
C8 C 0.0789(4) 0.9778(4) 0.2610(2) 0.0504(12) Uani 1 1 d . . .
H8A H 0.1194 1.0249 0.2814 0.076 Uiso 1 1 calc R . .
H8B H 0.0258 0.9696 0.2754 0.076 Uiso 1 1 calc R . .
H8C H 0.0608 1.0016 0.2259 0.076 Uiso 1 1 calc R . .
C9 C 0.2842(3) 0.9521(3) 0.26847(17) 0.0395(10) Uani 1 1 d . . .
H9A H 0.2538 1.0130 0.2561 0.059 Uiso 1 1 calc R . .
H9B H 0.3291 0.9371 0.2486 0.059 Uiso 1 1 calc R . .
H9C H 0.3134 0.9591 0.3045 0.059 Uiso 1 1 calc R . .
C10 C 0.3276(3) 0.7233(3) 0.27374(16) 0.0392(10) Uani 1 1 d . . .
H10A H 0.3329 0.6721 0.2996 0.059 Uiso 1 1 calc R . .
H10B H 0.3738 0.7726 0.2850 0.059 Uiso 1 1 calc R . .
H10C H 0.3351 0.6947 0.2415 0.059 Uiso 1 1 calc R . .
C11 C 0.0126(2) 0.7416(3) 0.08168(15) 0.0315(8) Uani 1 1 d . . .
C12 C -0.0391(3) 0.7406(3) 0.11955(16) 0.0331(8) Uani 1 1 d . . .
C13 C -0.0524(3) 0.8387(3) 0.13335(19) 0.0397(10) Uani 1 1 d . . .
C14 C -0.0080(3) 0.8995(3) 0.10482(19) 0.0408(10) Uani 1 1 d . . .
C15 C 0.0327(3) 0.8399(3) 0.07291(16) 0.0354(9) Uani 1 1 d . . .
C16 C 0.0377(3) 0.6550(3) 0.05358(16) 0.0364(9) Uani 1 1 d . . .
H16A H 0.0245 0.6688 0.0170 0.055 Uiso 1 1 calc R . .
H16B H 0.0032 0.5981 0.0602 0.055 Uiso 1 1 calc R . .
H16C H 0.1016 0.6416 0.0653 0.055 Uiso 1 1 calc R . .
C17 C -0.0819(3) 0.6504(4) 0.1362(2) 0.0456(11) Uani 1 1 d . . .
H17A H -0.1124 0.6675 0.1635 0.068 Uiso 1 1 calc R . .
H17B H -0.0358 0.6016 0.1486 0.068 Uiso 1 1 calc R . .
H17C H -0.1253 0.6239 0.1072 0.068 Uiso 1 1 calc R . .
C18 C -0.1159(4) 0.8743(4) 0.1655(3) 0.0584(15) Uani 1 1 d . . .
H18A H -0.0833 0.9157 0.1931 0.088 Uiso 1 1 calc R . .
H18B H -0.1412 0.8184 0.1801 0.088 Uiso 1 1 calc R . .
H18C H -0.1641 0.9121 0.1442 0.088 Uiso 1 1 calc R . .
C19 C -0.0154(4) 1.0090(4) 0.1038(2) 0.0571(14) Uani 1 1 d . . .
H19A H -0.0772 1.0279 0.0892 0.086 Uiso 1 1 calc R . .
H19B H 0.0240 1.0359 0.0830 0.086 Uiso 1 1 calc R . .
H19C H 0.0024 1.0344 0.1386 0.086 Uiso 1 1 calc R . .
C20 C 0.0821(3) 0.8733(4) 0.03316(17) 0.0460(11) Uani 1 1 d . . .
H20A H 0.0476 0.8561 -0.0008 0.069 Uiso 1 1 calc R . .
H20B H 0.1406 0.8413 0.0390 0.069 Uiso 1 1 calc R . .
H20C H 0.0903 0.9440 0.0355 0.069 Uiso 1 1 calc R . .
C21 C 0.4052(3) 0.7856(3) 0.08990(15) 0.0299(8) Uani 1 1 d . . .
C22 C 0.4451(3) 0.7080(3) 0.06757(16) 0.0341(9) Uani 1 1 d . . .
C23 C 0.4965(3) 0.6520(3) 0.10673(18) 0.0364(9) Uani 1 1 d . . .
C24 C 0.4888(3) 0.6938(3) 0.15398(16) 0.0338(9) Uani 1 1 d . . .
C25 C 0.4326(2) 0.7774(3) 0.14316(15) 0.0302(8) Uani 1 1 d . . .
C26 C 0.3485(3) 0.8671(3) 0.06206(18) 0.0397(10) Uani 1 1 d . . .
H26A H 0.2967 0.8777 0.0773 0.060 Uiso 1 1 calc R . .
H26B H 0.3280 0.8495 0.0261 0.060 Uiso 1 1 calc R . .
H26C H 0.3840 0.9270 0.0647 0.060 Uiso 1 1 calc R . .
C27 C 0.4447(3) 0.6965(4) 0.01182(18) 0.0448(11) Uani 1 1 d . . .
H27A H 0.5030 0.7156 0.0057 0.067 Uiso 1 1 calc R . .
H27B H 0.3982 0.7381 -0.0083 0.067 Uiso 1 1 calc R . .
H27C H 0.4327 0.6283 0.0018 0.067 Uiso 1 1 calc R . .
C28 C 0.5623(3) 0.5749(4) 0.0988(2) 0.0523(13) Uani 1 1 d . . .
H28A H 0.5316 0.5259 0.0748 0.078 Uiso 1 1 calc R . .
H28B H 0.5880 0.5436 0.1315 0.078 Uiso 1 1 calc R . .
H28C H 0.6100 0.6051 0.0852 0.078 Uiso 1 1 calc R . .
C29 C 0.5401(3) 0.6646(4) 0.20651(18) 0.0469(11) Uani 1 1 d . . .
H29A H 0.5566 0.5956 0.2063 0.070 Uiso 1 1 calc R . .
H29B H 0.5026 0.6749 0.2313 0.070 Uiso 1 1 calc R . .
H29C H 0.5942 0.7043 0.2159 0.070 Uiso 1 1 calc R . .
C30 C 0.4130(3) 0.8507(3) 0.18034(17) 0.0378(9) Uani 1 1 d . . .
H30A H 0.4240 0.9164 0.1688 0.057 Uiso 1 1 calc R . .
H30B H 0.4517 0.8388 0.2138 0.057 Uiso 1 1 calc R . .
H30C H 0.3503 0.8450 0.1828 0.057 Uiso 1 1 calc R . .
C31 C 0.3095(3) 0.4533(3) 0.16819(15) 0.0310(8) Uani 1 1 d . . .
C32 C 0.3719(3) 0.4306(3) 0.13804(17) 0.0342(9) Uani 1 1 d . . .
C33 C 0.3254(3) 0.4271(3) 0.08650(16) 0.0315(8) Uani 1 1 d . . .
C34 C 0.2338(3) 0.4454(3) 0.08494(14) 0.0282(8) Uani 1 1 d . . .
C35 C 0.2239(2) 0.4607(3) 0.13544(15) 0.0274(7) Uani 1 1 d . . .
C36 C 0.3296(4) 0.4541(3) 0.22569(16) 0.0452(11) Uani 1 1 d . . .
H36A H 0.2822 0.4891 0.2375 0.068 Uiso 1 1 calc R . .
H36B H 0.3869 0.4866 0.2386 0.068 Uiso 1 1 calc R . .
H36C H 0.3327 0.3869 0.2384 0.068 Uiso 1 1 calc R . .
C37 C 0.4662(3) 0.3989(4) 0.1598(2) 0.0520(13) Uani 1 1 d . . .
H37A H 0.4656 0.3385 0.1792 0.078 Uiso 1 1 calc R . .
H37B H 0.4973 0.4498 0.1824 0.078 Uiso 1 1 calc R . .
H37C H 0.4973 0.3876 0.1321 0.078 Uiso 1 1 calc R . .
C38 C 0.3644(4) 0.4013(4) 0.0416(2) 0.0490(12) Uani 1 1 d . . .
H38A H 0.4250 0.3758 0.0536 0.073 Uiso 1 1 calc R . .
H38B H 0.3666 0.4596 0.0209 0.073 Uiso 1 1 calc R . .
H38C H 0.3272 0.3517 0.0210 0.073 Uiso 1 1 calc R . .
C39 C 0.1595(3) 0.4333(3) 0.03821(16) 0.0385(10) Uani 1 1 d . . .
H39A H 0.1466 0.3638 0.0322 0.058 Uiso 1 1 calc R . .
H39B H 0.1779 0.4616 0.0086 0.058 Uiso 1 1 calc R . .
H39C H 0.1057 0.4667 0.0436 0.058 Uiso 1 1 calc R . .
C40 C 0.1374(3) 0.4764(3) 0.15207(17) 0.0362(9) Uani 1 1 d . . .
H40A H 0.1284 0.5463 0.1566 0.054 Uiso 1 1 calc R . .
H40B H 0.1395 0.4425 0.1844 0.054 Uiso 1 1 calc R . .
H40C H 0.0879 0.4507 0.1261 0.054 Uiso 1 1 calc R . .
C41 C 0.2157(3) 1.0380(4) 0.14134(19) 0.0451(11) Uiso 1 1 d . . .
C42 C 0.2455(15) 1.1390(16) 0.1399(7) 0.0771(14) Uiso 0.470(8) 1 d P A 1
C43 C 0.1739(11) 1.1864(12) 0.0922(6) 0.0771(14) Uiso 0.470(8) 1 d P A 1
H43A H 0.1658 1.1424 0.0628 0.116 Uiso 0.470(8) 1 calc PR A 1
H43B H 0.1964 1.2493 0.0831 0.116 Uiso 0.470(8) 1 calc PR A 1
H43C H 0.1165 1.1960 0.1019 0.116 Uiso 0.470(8) 1 calc PR A 1
C44 C 0.2335(11) 1.2013(12) 0.1827(6) 0.0771(14) Uiso 0.470(8) 1 d P A 1
H44A H 0.1710 1.1989 0.1858 0.116 Uiso 0.470(8) 1 calc PR A 1
H44B H 0.2496 1.2686 0.1764 0.116 Uiso 0.470(8) 1 calc PR A 1
H44C H 0.2721 1.1778 0.2144 0.116 Uiso 0.470(8) 1 calc PR A 1
C45 C 0.3370(11) 1.1428(13) 0.1275(7) 0.0771(14) Uiso 0.470(8) 1 d P A 1
H45A H 0.3794 1.1059 0.1531 0.116 Uiso 0.470(8) 1 calc PR A 1
H45B H 0.3567 1.2108 0.1276 0.116 Uiso 0.470(8) 1 calc PR A 1
H45C H 0.3342 1.1144 0.0938 0.116 Uiso 0.470(8) 1 calc PR A 1
C42B C 0.2407(13) 1.1393(14) 0.1256(7) 0.0771(14) Uiso 0.530(8) 1 d P A 2
C43B C 0.1916(10) 1.2071(10) 0.1509(6) 0.0771(14) Uiso 0.530(8) 1 d P A 2
H43D H 0.1273 1.1968 0.1385 0.116 Uiso 0.530(8) 1 calc PR A 2
H43E H 0.2070 1.2740 0.1435 0.116 Uiso 0.530(8) 1 calc PR A 2
H43F H 0.2075 1.1960 0.1878 0.116 Uiso 0.530(8) 1 calc PR A 2
C44B C 0.2223(10) 1.1512(11) 0.0709(5) 0.0771(14) Uiso 0.530(8) 1 d P A 2
H44D H 0.1584 1.1409 0.0570 0.116 Uiso 0.530(8) 1 calc PR A 2
H44E H 0.2570 1.1036 0.0561 0.116 Uiso 0.530(8) 1 calc PR A 2
H44F H 0.2389 1.2172 0.0626 0.116 Uiso 0.530(8) 1 calc PR A 2
C45B C 0.3476(10) 1.1445(12) 0.1515(6) 0.0771(14) Uiso 0.530(8) 1 d P A 2
H45D H 0.3690 1.2113 0.1493 0.116 Uiso 0.530(8) 1 calc PR A 2
H45E H 0.3802 1.1005 0.1332 0.116 Uiso 0.530(8) 1 calc PR A 2
H45F H 0.3575 1.1247 0.1873 0.116 Uiso 0.530(8) 1 calc PR A 2
C46 C 0.2216(3) 0.6556(3) -0.02156(15) 0.0307(8) Uiso 1 1 d . . .
C47 C 0.1906(3) 0.6644(3) -0.07735(17) 0.0391(9) Uiso 1 1 d . . .
C48 C 0.2454(4) 0.5932(5) -0.1019(2) 0.0642(15) Uiso 1 1 d . . .
H48A H 0.3084 0.6123 -0.0933 0.096 Uiso 1 1 calc R . .
H48B H 0.2239 0.5945 -0.1390 0.096 Uiso 1 1 calc R . .
H48C H 0.2389 0.5273 -0.0892 0.096 Uiso 1 1 calc R . .
C49 C 0.0915(4) 0.6357(4) -0.0918(2) 0.0565(13) Uiso 1 1 d . . .
H49A H 0.0837 0.5706 -0.0785 0.085 Uiso 1 1 calc R . .
H49B H 0.0716 0.6354 -0.1290 0.085 Uiso 1 1 calc R . .
H49C H 0.0561 0.6829 -0.0772 0.085 Uiso 1 1 calc R . .
C50 C 0.2049(4) 0.7684(5) -0.0932(2) 0.0646(15) Uiso 1 1 d . . .
H50A H 0.1665 0.8124 -0.0788 0.097 Uiso 1 1 calc R . .
H50B H 0.1898 0.7732 -0.1304 0.097 Uiso 1 1 calc R . .
H50C H 0.2675 0.7867 -0.0806 0.097 Uiso 1 1 calc R . .
C51 C 0.6234(5) 0.9325(6) 0.0908(3) 0.099(4) Uiso 0.597(6) 1 d PG B 1
H51 H 0.5778 0.9595 0.1055 0.119 Uiso 0.597(6) 1 calc PR B 1
C52 C 0.6434(5) 0.8338(6) 0.0965(3) 0.078(3) Uiso 0.597(6) 1 d PG B 1
H52 H 0.6114 0.7934 0.1151 0.094 Uiso 0.597(6) 1 calc PR B 1
C53 C 0.7100(5) 0.7941(4) 0.0750(3) 0.080(3) Uiso 0.597(6) 1 d PG B 1
H53 H 0.7237 0.7267 0.0789 0.096 Uiso 0.597(6) 1 calc PR B 1
C54 C 0.7568(5) 0.8532(6) 0.0478(3) 0.081(3) Uiso 0.597(6) 1 d PG B 1
H54 H 0.8023 0.8261 0.0331 0.097 Uiso 0.597(6) 1 calc PR B 1
C55 C 0.7368(5) 0.9519(6) 0.0421(3) 0.081(3) Uiso 0.597(6) 1 d PG B 1
H55 H 0.7687 0.9923 0.0235 0.098 Uiso 0.597(6) 1 calc PR B 1
C56 C 0.6701(6) 0.9915(5) 0.0636(4) 0.092(4) Uiso 0.597(6) 1 d PG B 1
H56 H 0.6565 1.0590 0.0597 0.110 Uiso 0.597(6) 1 calc PR B 1
C51B C 0.6064(9) 0.8968(8) 0.0726(5) 0.089(6) Uiso 0.403(6) 1 d PG B 2
H51B H 0.6285 0.8341 0.0668 0.107 Uiso 0.403(6) 1 calc PR B 2
C52B C 0.6095(9) 0.9283(10) 0.1221(4) 0.090(6) Uiso 0.403(6) 1 d PG B 2
H52B H 0.6336 0.8871 0.1501 0.108 Uiso 0.403(6) 1 calc PR B 2
C53B C 0.5772(9) 1.0200(10) 0.1306(4) 0.098(6) Uiso 0.403(6) 1 d PG B 2
H53B H 0.5792 1.0415 0.1644 0.118 Uiso 0.403(6) 1 calc PR B 2
C54B C 0.5418(9) 1.0803(8) 0.0897(6) 0.099(6) Uiso 0.403(6) 1 d PG B 2
H54B H 0.5198 1.1430 0.0955 0.119 Uiso 0.403(6) 1 calc PR B 2
C55B C 0.5388(9) 1.0488(10) 0.0402(5) 0.102(7) Uiso 0.403(6) 1 d PG B 2
H55B H 0.5147 1.0900 0.0122 0.123 Uiso 0.403(6) 1 calc PR B 2
C56B C 0.5711(10) 0.9571(11) 0.0317(4) 0.107(7) Uiso 0.403(6) 1 d PG B 2
H56B H 0.5691 0.9356 -0.0021 0.128 Uiso 0.403(6) 1 calc PR B 2

loop_
_atom_site_aniso_label
_atom_site_aniso_U_11
_atom_site_aniso_U_22
_atom_site_aniso_U_33
_atom_site_aniso_U_23
_atom_site_aniso_U_13
_atom_site_aniso_U_12
Sm1 0.02398(9) 0.02015(9) 0.02114(9) 0.00005(7) 0.00544(7) 0.00101(6)
Sm2 0.01986(9) 0.02220(9) 0.01925(9) -0.00102(6) 0.00171(6) 0.00132(6)
O1 0.0230(12) 0.0243(13) 0.0230(12) -0.0015(10) 0.0027(10) 0.0013(10)
N1 0.0426(19) 0.0225(16) 0.042(2) 0.0043(15) 0.0080(16) -0.0033(14)
N2 0.0339(17) 0.0329(17) 0.0224(15) 0.0006(13) 0.0033(13) -0.0026(14)
C1 0.044(2) 0.032(2) 0.0182(17) -0.0036(15) 0.0086(15) -0.0087(17)
C2 0.043(2) 0.038(2) 0.0253(19) -0.0103(16) 0.0143(17) -0.0105(18)
C3 0.042(2) 0.032(2) 0.0288(19) -0.0082(16) 0.0136(17) -0.0024(17)
C4 0.040(2) 0.031(2) 0.0223(17) -0.0069(15) 0.0089(15) -0.0109(16)
C5 0.041(2) 0.033(2) 0.0173(16) -0.0027(15) 0.0049(15) -0.0047(17)
C6 0.060(3) 0.034(2) 0.031(2) 0.0009(18) 0.013(2) -0.010(2)
C7 0.046(3) 0.055(3) 0.045(3) -0.011(2) 0.024(2) -0.013(2)
C8 0.055(3) 0.040(3) 0.061(3) -0.017(2) 0.022(2) 0.003(2)
C9 0.048(2) 0.037(2) 0.034(2) -0.0093(18) 0.0104(18) -0.0135(19)
C10 0.040(2) 0.043(2) 0.030(2) 0.0029(18) -0.0023(17) -0.0010(19)
C11 0.0242(18) 0.038(2) 0.0279(19) 0.0031(16) -0.0035(14) 0.0031(15)
C12 0.0235(18) 0.034(2) 0.040(2) 0.0041(17) 0.0015(15) 0.0029(15)
C13 0.029(2) 0.037(2) 0.053(3) 0.003(2) 0.0098(19) 0.0088(17)
C14 0.033(2) 0.035(2) 0.051(3) 0.011(2) 0.0015(19) 0.0109(17)
C15 0.0284(19) 0.044(2) 0.031(2) 0.0148(18) -0.0019(15) 0.0060(17)
C16 0.031(2) 0.046(2) 0.029(2) -0.0061(18) -0.0023(16) -0.0040(18)
C17 0.041(2) 0.042(3) 0.057(3) 0.004(2) 0.018(2) -0.004(2)
C18 0.044(3) 0.051(3) 0.089(4) -0.004(3) 0.034(3) 0.009(2)
C19 0.046(3) 0.040(3) 0.083(4) 0.020(3) 0.008(3) 0.018(2)
C20 0.048(3) 0.055(3) 0.032(2) 0.015(2) 0.0016(19) -0.004(2)
C21 0.0277(18) 0.031(2) 0.0322(19) -0.0004(16) 0.0092(15) -0.0074(15)
C22 0.0252(18) 0.042(2) 0.037(2) -0.0045(18) 0.0110(16) -0.0054(16)
C23 0.0216(18) 0.042(2) 0.047(2) -0.0068(19) 0.0095(17) 0.0016(16)
C24 0.0226(17) 0.039(2) 0.038(2) -0.0046(18) 0.0012(15) -0.0042(16)
C25 0.0256(18) 0.031(2) 0.034(2) -0.0022(16) 0.0045(15) -0.0075(15)
C26 0.046(2) 0.036(2) 0.039(2) 0.0019(19) 0.0134(19) -0.0047(19)
C27 0.041(2) 0.058(3) 0.042(2) -0.009(2) 0.021(2) -0.008(2)
C28 0.033(2) 0.062(3) 0.063(3) -0.011(3) 0.011(2) 0.013(2)
C29 0.035(2) 0.056(3) 0.042(3) -0.003(2) -0.0095(19) 0.005(2)
C30 0.039(2) 0.034(2) 0.039(2) -0.0062(18) 0.0057(18) -0.0079(18)
C31 0.039(2) 0.0217(18) 0.0282(19) 0.0027(15) -0.0017(16) 0.0023(15)
C32 0.0305(19) 0.0242(19) 0.043(2) -0.0005(17) -0.0021(17) 0.0056(15)
C33 0.034(2) 0.0248(19) 0.037(2) -0.0047(16) 0.0092(16) 0.0032(15)
C34 0.0315(19) 0.0223(18) 0.0271(18) -0.0034(15) -0.0017(15) -0.0005(14)
C35 0.0300(18) 0.0197(17) 0.0321(19) 0.0007(15) 0.0062(15) -0.0011(14)
C36 0.065(3) 0.035(2) 0.031(2) 0.0033(19) 0.000(2) 0.002(2)
C37 0.036(2) 0.045(3) 0.066(3) 0.000(2) -0.009(2) 0.014(2)
C38 0.053(3) 0.049(3) 0.050(3) -0.013(2) 0.024(2) 0.004(2)
C39 0.043(2) 0.033(2) 0.033(2) -0.0050(17) -0.0065(18) -0.0047(18)
C40 0.035(2) 0.030(2) 0.045(2) 0.0005(18) 0.0130(18) 0.0009(17)

loop_
_atom_type_symbol
_atom_type_description
_atom_type_scat_dispersion_real
_atom_type_scat_dispersion_imag
_atom_type_scat_source
C C 0.0033 0.0016 'International Tables Vol C Tables 4.2.6.8 and 6.1.1.4'
H H 0.0000 0.0000 'International Tables Vol C Tables 4.2.6.8 and 6.1.1.4'
N N 0.0061 0.0033 'International Tables Vol C Tables 4.2.6.8 and 6.1.1.4'
O O 0.0106 0.0060 'International Tables Vol C Tables 4.2.6.8 and 6.1.1.4'
Sm Sm -0.1638 3.4418 'International Tables Vol C Tables 4.2.6.8 and 6.1.1.4'

loop_
_geom_angle_atom_site_label_1
_geom_angle_atom_site_label_2
_geom_angle_atom_site_label_3
_geom_angle
Cnt1 Sm1 N1 99.6
Cnt1 Sm1 O1 109.4
Cnt2 Sm1 N1 95.3
Cnt2 Sm1 O1 112.4
Cnt1 Sm1 Cnt2 132.3
Cnt3 Sm2 N2 95.2
Cnt3 Sm2 O1 111.1
Cnt4 Sm2 N2 99.7
Cnt4 Sm2 O1 110.6
Cnt3 Sm2 Cnt4 133.1
O1 Sm1 N1 99.30(11)
O1 Sm1 C11 87.00(11)
N1 Sm1 C11 106.34(12)
O1 Sm1 C15 97.09(12)
N1 Sm1 C15 76.97(13)
C11 Sm1 C15 29.89(13)
O1 Sm1 C12 108.71(11)
N1 Sm1 C12 120.63(12)
C11 Sm1 C12 29.86(12)
C15 Sm1 C12 49.01(13)
O1 Sm1 C3 132.64(11)
N1 Sm1 C3 84.43(12)
C11 Sm1 C3 137.54(12)
C15 Sm1 C3 129.25(13)
C12 Sm1 C3 109.44(13)
O1 Sm1 C4 105.84(11)
N1 Sm1 C4 75.07(12)
C11 Sm1 C4 166.80(12)
C15 Sm1 C4 146.18(13)
C12 Sm1 C4 138.20(12)
C3 Sm1 C4 29.34(12)
O1 Sm1 C1 94.83(11)
N1 Sm1 C1 123.51(12)
C11 Sm1 C1 128.91(12)
C15 Sm1 C1 154.14(12)
C12 Sm1 C1 105.33(12)
C3 Sm1 C1 48.41(12)
C4 Sm1 C1 48.46(11)
O1 Sm1 C2 124.04(12)
N1 Sm1 C2 114.03(12)
C11 Sm1 C2 121.39(12)
C15 Sm1 C2 132.37(13)
C12 Sm1 C2 91.81(13)
C3 Sm1 C2 29.64(12)
C4 Sm1 C2 48.69(12)
C1 Sm1 C2 29.29(13)
O1 Sm1 C5 84.60(11)
N1 Sm1 C5 98.32(12)
C11 Sm1 C5 154.93(12)
C15 Sm1 C5 175.18(13)
C12 Sm1 C5 134.67(12)
C3 Sm1 C5 48.41(12)
C4 Sm1 C5 29.42(12)
C1 Sm1 C5 29.34(11)
C2 Sm1 C5 48.51(12)
O1 Sm1 C14 126.68(12)
N1 Sm1 C14 72.79(13)
C11 Sm1 C14 48.88(13)
C15 Sm1 C14 29.68(14)
C12 Sm1 C14 48.35(13)
C3 Sm1 C14 99.71(14)
C4 Sm1 C14 121.38(14)
C1 Sm1 C14 134.27(13)
C2 Sm1 C14 106.13(14)
C5 Sm1 C14 148.06(13)
O1 Sm1 C13 135.49(12)
N1 Sm1 C13 98.48(13)
C11 Sm1 C13 48.80(13)
C15 Sm1 C13 48.55(13)
C12 Sm1 C13 29.39(13)
C3 Sm1 C13 89.47(13)
C4 Sm1 C13 118.09(13)
C1 Sm1 C13 108.43(13)
C2 Sm1 C13 83.86(14)
C5 Sm1 C13 132.24(13)
C14 Sm1 C13 28.88(13)
O1 Sm2 N2 97.49(10)
O1 Sm2 C25 86.24(11)
N2 Sm2 C25 107.05(11)
O1 Sm2 C21 94.31(11)
N2 Sm2 C21 77.71(11)
C25 Sm2 C21 29.67(12)
O1 Sm2 C31 97.39(11)
N2 Sm2 C31 124.42(11)
C25 Sm2 C31 127.13(12)
C21 Sm2 C31 152.94(12)
O1 Sm2 C24 109.41(11)
N2 Sm2 C24 120.39(12)
C25 Sm2 C24 29.92(12)
C21 Sm2 C24 48.97(12)
C31 Sm2 C24 104.01(12)
O1 Sm2 C35 85.32(10)
N2 Sm2 C35 99.69(11)
C25 Sm2 C35 152.77(12)
C21 Sm2 C35 177.32(12)
C31 Sm2 C35 29.63(11)
C24 Sm2 C35 133.63(12)
O1 Sm2 C22 123.77(11)
N2 Sm2 C22 72.26(12)
C25 Sm2 C22 48.82(12)
C21 Sm2 C22 29.76(12)
C31 Sm2 C22 134.70(12)
C24 Sm2 C22 48.41(13)
C35 Sm2 C22 150.15(12)
O1 Sm2 C34 105.01(11)
N2 Sm2 C34 75.77(11)
C25 Sm2 C34 168.10(12)
C21 Sm2 C34 148.87(12)
C31 Sm2 C34 48.65(11)
C24 Sm2 C34 138.71(12)
C35 Sm2 C34 29.36(11)
C22 Sm2 C34 123.86(12)
O1 Sm2 C32 126.85(12)
N2 Sm2 C32 112.81(12)
C25 Sm2 C32 121.56(12)
C21 Sm2 C32 133.10(12)
C31 Sm2 C32 29.46(12)
C24 Sm2 C32 91.99(12)
C35 Sm2 C32 48.46(12)
C22 Sm2 C32 107.05(13)
C34 Sm2 C32 48.32(11)
O1 Sm2 C33 132.69(11)
N2 Sm2 C33 83.73(12)
C25 Sm2 C33 138.82(12)
C21 Sm2 C33 131.43(12)
C31 Sm2 C33 48.54(12)
C24 Sm2 C33 110.31(12)
C35 Sm2 C33 48.38(11)
C22 Sm2 C33 101.78(12)
C34 Sm2 C33 29.29(11)
C32 Sm2 C33 29.23(12)
O1 Sm2 C23 135.05(11)
N2 Sm2 C23 97.47(12)
C25 Sm2 C23 48.84(12)
C21 Sm2 C23 48.61(13)
C31 Sm2 C23 108.23(13)
C24 Sm2 C23 29.45(12)
C35 Sm2 C23 132.94(12)
C22 Sm2 C23 28.92(13)
C34 Sm2 C23 119.71(12)
C32 Sm2 C23 84.50(13)
C33 Sm2 C23 90.98(12)
Sm2 O1 Sm1 173.03(13)
C41 N1 Sm1 173.7(4)
C46 N2 Sm2 173.4(3)
C2 C1 C5 108.9(4)
C2 C1 C6 124.7(4)
C5 C1 C6 125.8(4)
C2 C1 Sm1 75.6(2)
C5 C1 Sm1 76.2(2)
C6 C1 Sm1 121.4(3)
C1 C2 C3 107.2(4)
C1 C2 C7 123.6(4)
C3 C2 C7 128.3(4)
C1 C2 Sm1 75.1(2)
C3 C2 Sm1 74.8(2)
C7 C2 Sm1 124.4(3)
C4 C3 C2 108.3(4)
C4 C3 C8 124.8(4)
C2 C3 C8 126.8(4)
C4 C3 Sm1 75.4(2)
C2 C3 Sm1 75.5(2)
C8 C3 Sm1 118.2(3)
C3 C4 C5 108.2(3)
C3 C4 C9 125.3(4)
C5 C4 C9 125.7(4)
C3 C4 Sm1 75.2(2)
C5 C4 Sm1 76.2(2)
C9 C4 Sm1 122.9(3)
C1 C5 C4 107.4(4)
C1 C5 C10 125.1(4)
C4 C5 C10 127.3(4)
C1 C5 Sm1 74.5(2)
C4 C5 Sm1 74.4(2)
C10 C5 Sm1 120.9(3)
C15 C11 C12 107.7(4)
C15 C11 C16 125.6(4)
C12 C11 C16 126.6(4)
C15 C11 Sm1 75.4(2)
C12 C11 Sm1 76.3(2)
C16 C11 Sm1 117.0(2)
C11 C12 C13 108.2(4)
C11 C12 C17 124.4(4)
C13 C12 C17 126.9(4)
C11 C12 Sm1 73.8(2)
C13 C12 Sm1 77.6(2)
C17 C12 Sm1 121.0(3)
C14 C13 C12 107.8(4)
C14 C13 C18 124.5(4)
C12 C13 C18 126.9(4)
C14 C13 Sm1 74.7(2)
C12 C13 Sm1 73.0(2)
C18 C13 Sm1 126.2(4)
C13 C14 C15 108.3(4)
C13 C14 C19 124.0(5)
C15 C14 C19 127.1(5)
C13 C14 Sm1 76.4(2)
C15 C14 Sm1 72.8(2)
C19 C14 Sm1 123.7(3)
C11 C15 C14 107.9(4)
C11 C15 C20 124.6(4)
C14 C15 C20 127.3(4)
C11 C15 Sm1 74.7(2)
C14 C15 Sm1 77.5(2)
C20 C15 Sm1 117.9(3)
C25 C21 C22 108.0(4)
C25 C21 C26 125.2(4)
C22 C21 C26 126.7(4)
C25 C21 Sm2 75.1(2)
C22 C21 Sm2 76.8(2)
C26 C21 Sm2 117.4(3)
C23 C22 C21 108.4(4)
C23 C22 C27 124.9(4)
C21 C22 C27 126.0(4)
C23 C22 Sm2 76.4(2)
C21 C22 Sm2 73.4(2)
C27 C22 Sm2 123.7(3)
C22 C23 C24 108.0(4)
C22 C23 C28 124.3(4)
C24 C23 C28 126.6(4)
C22 C23 Sm2 74.6(2)
C24 C23 Sm2 73.7(2)
C28 C23 Sm2 127.1(3)
C23 C24 C25 107.8(4)
C23 C24 C29 126.9(4)
C25 C24 C29 124.9(4)
C23 C24 Sm2 76.8(2)
C25 C24 Sm2 73.9(2)
C29 C24 Sm2 121.3(3)
C21 C25 C24 107.8(4)
C21 C25 C30 124.6(4)
C24 C25 C30 127.2(4)
C21 C25 Sm2 75.2(2)
C24 C25 Sm2 76.2(2)
C30 C25 Sm2 119.7(3)
C32 C31 C35 108.0(3)
C32 C31 C36 125.1(4)
C35 C31 C36 126.3(4)
C32 C31 Sm2 76.9(2)
C35 C31 Sm2 76.0(2)
C36 C31 Sm2 120.4(3)
C31 C32 C33 107.9(3)
C31 C32 C37 123.5(4)
C33 C32 C37 127.6(4)
C31 C32 Sm2 73.7(2)
C33 C32 Sm2 75.6(2)
C37 C32 Sm2 125.0(3)
C32 C33 C34 108.0(3)
C32 C33 C38 126.2(4)
C34 C33 C38 125.6(4)
C32 C33 Sm2 75.2(2)
C34 C33 Sm2 74.9(2)
C38 C33 Sm2 119.2(3)
C35 C34 C33 108.0(3)
C35 C34 C39 126.6(4)
C33 C34 C39 124.6(4)
C35 C34 Sm2 74.7(2)
C33 C34 Sm2 75.8(2)
C39 C34 Sm2 123.5(3)
C34 C35 C31 108.0(3)
C34 C35 C40 126.2(4)
C31 C35 C40 125.7(4)
C34 C35 Sm2 76.0(2)
C31 C35 Sm2 74.4(2)
C40 C35 Sm2 118.3(3)
N1 C41 C42 171.5(9)
N1 C41 C42B 174.2(8)
C42 C41 C42B 14.2(12)
C41 C42 C44 115.9(16)
C41 C42 C45 110.4(16)
C44 C42 C45 115.4(17)
C41 C42 C43 103.8(13)
C44 C42 C43 101.9(16)
C45 C42 C43 108.1(16)
C43B C42B C44B 113.3(16)
C43B C42B C41 105.5(14)
C44B C42B C41 112.3(12)
C43B C42B C45B 110.2(13)
C44B C42B C45B 112.6(15)
C41 C42B C45B 102.2(13)
N2 C46 C47 178.7(5)
C46 C47 C50 109.1(4)
C46 C47 C48 107.5(4)
C50 C47 C48 110.7(4)
C46 C47 C49 108.7(4)
C50 C47 C49 111.4(4)
C48 C47 C49 109.4(4)
C52 C51 C56 120.0
C51 C52 C53 120.0
C54 C53 C52 120.0
C53 C54 C55 120.0
C56 C55 C54 120.0
C55 C56 C51 120.0
C52B C51B C56B 120.0
C53B C52B C51B 120.0
C52B C53B C54B 120.0
C55B C54B C53B 120.0
C54B C55B C56B 120.0
C55B C56B C51B 120.0

loop_
_geom_bond_atom_site_label_1
_geom_bond_atom_site_label_2
_geom_bond_distance
Sm1 O1 2.115(2)
Sm1 N1 2.545(3)
Sm1 C11 2.739(4)
Sm1 C15 2.747(4)
Sm1 C12 2.771(4)
Sm1 C3 2.778(4)
Sm1 C4 2.780(4)
Sm1 C1 2.782(4)
Sm1 C2 2.787(4)
Sm1 C5 2.803(4)
Sm1 C14 2.808(4)
Sm1 C13 2.830(4)
Sm1 Cnt1 2.513
Sm1 Cnt2 2.504
Sm2 O1 2.107(2)
Sm2 N2 2.530(3)
Sm2 C25 2.748(4)
Sm2 C21 2.750(4)
Sm2 C31 2.763(4)
Sm2 C24 2.777(4)
Sm2 C35 2.782(4)
Sm2 C22 2.793(4)
Sm2 C34 2.799(4)
Sm2 C32 2.804(4)
Sm2 C33 2.809(4)
Sm2 C23 2.816(4)
Sm2 Cnt3 2.502
Sm2 Cnt4 2.518
N1 C41 1.139(6)
N2 C46 1.144(5)
C1 C2 1.408(6)
C1 C5 1.415(6)
C1 C6 1.508(6)
C2 C3 1.424(6)
C2 C7 1.500(6)
C3 C4 1.408(6)
C3 C8 1.493(6)
C4 C5 1.418(6)
C4 C9 1.504(5)
C5 C10 1.500(6)
C11 C15 1.415(6)
C11 C12 1.420(6)
C11 C16 1.502(6)
C12 C13 1.422(6)
C12 C17 1.514(6)
C13 C14 1.406(7)
C13 C18 1.516(6)
C14 C15 1.424(7)
C14 C19 1.507(7)
C15 C20 1.509(6)
C21 C25 1.407(6)
C21 C22 1.424(6)
C21 C26 1.513(6)
C22 C23 1.401(6)
C22 C27 1.506(6)
C23 C24 1.422(6)
C23 C28 1.508(6)
C24 C25 1.427(6)
C24 C29 1.515(6)
C25 C30 1.495(6)
C31 C32 1.416(6)
C31 C35 1.418(5)
C31 C36 1.510(6)
C32 C33 1.416(6)
C32 C37 1.503(6)
C33 C34 1.418(5)
C33 C38 1.502(6)
C34 C35 1.414(5)
C34 C39 1.513(5)
C35 C40 1.505(5)
C41 C42 1.46(2)
C41 C42B 1.53(2)
C42 C44 1.48(2)
C42 C45 1.51(3)
C42 C43 1.63(3)
C42B C43B 1.45(2)
C42B C44B 1.45(2)
C42B C45B 1.64(3)
C46 C47 1.478(6)
C47 C50 1.519(8)
C47 C48 1.528(7)
C47 C49 1.536(7)
C51 C52 1.3900
C51 C56 1.3900
C52 C53 1.3900
C53 C54 1.3900
C54 C55 1.3900
C55 C56 1.3900
C51B C52B 1.3900
C51B C56B 1.3900
C52B C53B 1.3900
C53B C54B 1.3900
C54B C55B 1.3900
C55B C56B 1.3900
